data_4100261
loop_
_publ_author_name
'Prakash, R.'
'Czaja, A. U.'
'Heinemann, F. W.'
'Sellmann, D.'

_publ_section_title
;
 Visible Light Induced Reversible Extrusion of Nitric Oxide from a Ruthenium(II)
 Nitrosyl Complex: a Facile Delivery of Nitric Oxide
;
_journal_name_full 'Journal of the American Chemical Society'
_journal_year 2005
_chemical_formula_moiety
;
 C55 H43 N2 O Ru S4 Si2, C H2 Cl2, C2 H3 N, Br
;
_chemical_formula_sum 'C58 H48 Br Cl2 N3 O Ru S4 Si2'
_chemical_formula_weight 1239.29
_space_group_IT_number 14
_symmetry_cell_setting monoclinic
_symmetry_space_group_name_Hall '-P 2yn'
_symmetry_space_group_name_H-M 'P 1 21/n 1'
_cell_angle_alpha 90.00
_cell_angle_beta 92.782(2)
_cell_angle_gamma 90.00
_cell_formula_units_Z 4
_cell_length_a 11.3865(2)
_cell_length_b 28.6040(5)
_cell_length_c 17.1645(3)
_cell_measurement_temperature 100(2)
_cell_volume 5583.88(17)
_diffrn_ambient_temperature 100(2)
_exptl_crystal_density_diffrn 1.474
_cod_original_sg_symbol_Hall -P2yn
_cod_original_sg_symbol_H-M 'P 21/n'
_cod_database_code 4100261

loop_
_symmetry_equiv_pos_as_xyz
'x, y, z'
'-x+1/2, y+1/2, -z+1/2'
'-x, -y, -z'
'x-1/2, -y-1/2, z-1/2'

loop_
_atom_site_label
_atom_site_type_symbol
_atom_site_fract_x
_atom_site_fract_y
_atom_site_fract_z
_atom_site_U_iso_or_equiv
_atom_site_adp_type
_atom_site_occupancy
_atom_site_symmetry_multiplicity
_atom_site_calc_flag
_atom_site_refinement_flags
_atom_site_disorder_assembly
_atom_site_disorder_group
Ru1 Ru 0.67878(3) 0.159145(13) 0.30490(2) 0.01656(10) Uani 1 1 d . . .
Br2 Br 0.25479(4) 0.065888(19) 0.42039(3) 0.02947(14) Uani 1 1 d . . .
S1 S 0.72171(10) 0.11450(4) 0.19187(7) 0.0227(3) Uani 1 1 d . . .
S2 S 0.50958(9) 0.11309(4) 0.31380(7) 0.0176(3) Uani 1 1 d . . .
S3 S 0.87231(10) 0.18902(4) 0.31628(8) 0.0225(3) Uani 1 1 d . . .
S4 S 0.64764(10) 0.19207(4) 0.42900(7) 0.0195(3) Uani 1 1 d . . .
Si1 Si 0.76038(11) 0.02197(5) 0.07624(8) 0.0211(3) Uani 1 1 d . . .
Si2 Si 0.68330(11) 0.22446(5) 0.61039(8) 0.0201(3) Uani 1 1 d . . .
N1 N 0.7551(3) 0.10350(13) 0.3690(2) 0.0184(9) Uani 1 1 d . . .
N2 N 0.6134(3) 0.20622(15) 0.2545(2) 0.0238(10) Uani 1 1 d . . .
O1 O 0.5706(3) 0.23750(13) 0.2227(2) 0.0397(10) Uani 1 1 d . . .
C10 C 0.6212(4) 0.06740(16) 0.1945(3) 0.0187(10) Uani 1 1 d . . .
C11 C 0.6330(4) 0.02905(16) 0.1430(3) 0.0182(10) Uani 1 1 d . . .
C12 C 0.5492(4) -0.00648(17) 0.1449(3) 0.0225(11) Uani 1 1 d . . .
H12A H 0.5567 -0.0325 0.1111 0.027 Uiso 1 1 calc R . .
C13 C 0.4552(4) -0.00570(17) 0.1938(3) 0.0237(11) Uani 1 1 d . . .
H13A H 0.3991 -0.0303 0.1925 0.028 Uiso 1 1 calc R . .
C14 C 0.4449(4) 0.03158(16) 0.2442(3) 0.0190(11) Uani 1 1 d . . .
H14A H 0.3818 0.0329 0.2784 0.023 Uiso 1 1 calc R . .
C15 C 0.5283(4) 0.06730(15) 0.2443(3) 0.0176(10) Uani 1 1 d . . .
C16 C 0.5572(4) 0.08270(16) 0.4031(3) 0.0182(10) Uani 1 1 d . . .
H16A H 0.5391 0.1022 0.4486 0.022 Uiso 1 1 calc R . .
H16B H 0.5129 0.0530 0.4067 0.022 Uiso 1 1 calc R . .
C20 C 0.7871(4) 0.21295(16) 0.4609(3) 0.0219(11) Uani 1 1 d . . .
C21 C 0.8004(4) 0.23176(17) 0.5363(3) 0.0220(11) Uani 1 1 d . . .
C22 C 0.9087(4) 0.2524(2) 0.5581(3) 0.0332(13) Uani 1 1 d . . .
H22A H 0.9190 0.2657 0.6087 0.040 Uiso 1 1 calc R . .
C23 C 1.0013(5) 0.2542(2) 0.5086(3) 0.0378(14) Uani 1 1 d . . .
H23A H 1.0730 0.2690 0.5251 0.045 Uiso 1 1 calc R . .
C24 C 0.9891(4) 0.2343(2) 0.4353(3) 0.0334(13) Uani 1 1 d . . .
H24A H 1.0523 0.2350 0.4012 0.040 Uiso 1 1 calc R . .
C25 C 0.8835(4) 0.21342(17) 0.4124(3) 0.0244(11) Uani 1 1 d . . .
C26 C 0.9447(4) 0.13233(17) 0.3301(3) 0.0261(12) Uani 1 1 d . . .
H26A H 0.9591 0.1187 0.2783 0.031 Uiso 1 1 calc R . .
H26B H 1.0220 0.1371 0.3579 0.031 Uiso 1 1 calc R . .
C31 C 0.6868(4) 0.07229(16) 0.4057(3) 0.0190(10) Uani 1 1 d . . .
C32 C 0.7342(4) 0.03460(17) 0.4454(3) 0.0254(12) Uani 1 1 d . . .
H32A H 0.6847 0.0121 0.4678 0.030 Uiso 1 1 calc R . .
C33 C 0.8557(4) 0.02986(18) 0.4525(3) 0.0308(13) Uani 1 1 d . . .
H33A H 0.8903 0.0046 0.4812 0.037 Uiso 1 1 calc R . .
C34 C 0.9256(4) 0.06230(18) 0.4174(3) 0.0291(12) Uani 1 1 d . . .
H34A H 1.0088 0.0597 0.4223 0.035 Uiso 1 1 calc R . .
C35 C 0.8742(4) 0.09839(17) 0.3752(3) 0.0232(11) Uani 1 1 d . . .
C40 C 0.9026(4) 0.03358(18) 0.1320(3) 0.0253(12) Uani 1 1 d . . .
C41 C 0.9278(5) 0.0121(2) 0.2043(3) 0.0350(14) Uani 1 1 d . . .
H41A H 0.8723 -0.0088 0.2248 0.042 Uiso 1 1 calc R . .
C42 C 1.0325(6) 0.0209(2) 0.2463(4) 0.0522(19) Uani 1 1 d . . .
H42A H 1.0485 0.0061 0.2952 0.063 Uiso 1 1 calc R . .
C43 C 1.1143(5) 0.0516(3) 0.2167(4) 0.054(2) Uani 1 1 d . . .
H43A H 1.1864 0.0576 0.2451 0.065 Uiso 1 1 calc R . .
C44 C 1.0900(5) 0.0733(3) 0.1456(4) 0.0489(18) Uani 1 1 d . . .
H44A H 1.1450 0.0947 0.1257 0.059 Uiso 1 1 calc R . .
C45 C 0.9866(4) 0.0641(2) 0.1035(3) 0.0350(14) Uani 1 1 d . . .
H45A H 0.9719 0.0787 0.0543 0.042 Uiso 1 1 calc R . .
C50 C 0.7406(4) 0.06051(16) -0.0117(3) 0.0216(11) Uani 1 1 d . . .
C51 C 0.8154(4) 0.05542(19) -0.0750(3) 0.0303(13) Uani 1 1 d . . .
H51A H 0.8761 0.0326 -0.0721 0.036 Uiso 1 1 calc R . .
C52 C 0.8015(5) 0.0830(2) -0.1408(3) 0.0351(14) Uani 1 1 d . . .
H52A H 0.8525 0.0790 -0.1825 0.042 Uiso 1 1 calc R . .
C53 C 0.7142(5) 0.1163(2) -0.1463(3) 0.0391(15) Uani 1 1 d . . .
H53A H 0.7051 0.1354 -0.1915 0.047 Uiso 1 1 calc R . .
C54 C 0.6393(5) 0.12194(19) -0.0852(3) 0.0356(14) Uani 1 1 d . . .
H54A H 0.5783 0.1446 -0.0888 0.043 Uiso 1 1 calc R . .
C55 C 0.6539(4) 0.09435(17) -0.0192(3) 0.0272(12) Uani 1 1 d . . .
H55A H 0.6028 0.0988 0.0223 0.033 Uiso 1 1 calc R . .
C60 C 0.7564(4) -0.04063(17) 0.0422(3) 0.0268(12) Uani 1 1 d . . .
C61 C 0.6724(4) -0.05526(19) -0.0141(3) 0.0317(13) Uani 1 1 d . . .
H61A H 0.6231 -0.0327 -0.0399 0.038 Uiso 1 1 calc R . .
C62 C 0.6593(5) -0.1022(2) -0.0331(4) 0.0425(16) Uani 1 1 d . . .
H62A H 0.6017 -0.1114 -0.0721 0.051 Uiso 1 1 calc R . .
C63 C 0.7281(6) -0.1352(2) 0.0035(4) 0.0517(18) Uani 1 1 d . . .
H63A H 0.7168 -0.1673 -0.0085 0.062 Uiso 1 1 calc R . .
C64 C 0.8150(6) -0.1215(2) 0.0584(4) 0.0528(18) Uani 1 1 d . . .
H64A H 0.8652 -0.1443 0.0828 0.063 Uiso 1 1 calc R . .
C65 C 0.8283(5) -0.07483(19) 0.0776(3) 0.0366(14) Uani 1 1 d . . .
H65A H 0.8876 -0.0658 0.1156 0.044 Uiso 1 1 calc R . .
C70 C 0.5425(4) 0.25521(16) 0.5830(3) 0.0205(11) Uani 1 1 d . . .
C71 C 0.5296(5) 0.28624(17) 0.5208(3) 0.0296(12) Uani 1 1 d . . .
H71A H 0.5921 0.2900 0.4866 0.035 Uiso 1 1 calc R . .
C72 C 0.4259(5) 0.31216(19) 0.5077(3) 0.0390(15) Uani 1 1 d . . .
H72A H 0.4201 0.3343 0.4664 0.047 Uiso 1 1 calc R . .
C73 C 0.3335(5) 0.3057(2) 0.5540(4) 0.0467(18) Uani 1 1 d . . .
H73A H 0.2619 0.3221 0.5436 0.056 Uiso 1 1 calc R . .
C74 C 0.3444(5) 0.2757(2) 0.6153(4) 0.0523(18) Uani 1 1 d . . .
H74A H 0.2803 0.2716 0.6481 0.063 Uiso 1 1 calc R . .
C75 C 0.4475(5) 0.2509(2) 0.6308(3) 0.0348(14) Uani 1 1 d . . .
H75A H 0.4537 0.2307 0.6747 0.042 Uiso 1 1 calc R . .
C80 C 0.6615(5) 0.15967(18) 0.6205(3) 0.0322(13) Uani 1 1 d . . .
C81 C 0.7570(7) 0.1303(2) 0.6338(3) 0.056(2) Uani 1 1 d . . .
H81A H 0.8333 0.1434 0.6415 0.067 Uiso 1 1 calc R . .
C82 C 0.7431(11) 0.0813(3) 0.6360(4) 0.088(3) Uani 1 1 d . . .
H82A H 0.8092 0.0615 0.6455 0.106 Uiso 1 1 calc R . .
C83 C 0.6316(13) 0.0627(3) 0.6240(5) 0.104(5) Uani 1 1 d . . .
H83A H 0.6214 0.0297 0.6250 0.124 Uiso 1 1 calc R . .
C84 C 0.5373(10) 0.0905(3) 0.6110(5) 0.087(3) Uani 1 1 d . . .
H84A H 0.4613 0.0771 0.6033 0.105 Uiso 1 1 calc R . .
C85 C 0.5509(6) 0.1388(2) 0.6087(4) 0.0482(17) Uani 1 1 d . . .
H85A H 0.4837 0.1581 0.5989 0.058 Uiso 1 1 calc R . .
C90 C 0.7367(4) 0.25211(19) 0.7054(3) 0.0273(12) Uani 1 1 d . . .
C91 C 0.8031(6) 0.2288(2) 0.7631(4) 0.0531(19) Uani 1 1 d . . .
H91A H 0.8259 0.1973 0.7549 0.064 Uiso 1 1 calc R . .
C92 C 0.8368(7) 0.2512(3) 0.8333(4) 0.077(3) Uani 1 1 d . . .
H92A H 0.8802 0.2344 0.8729 0.092 Uiso 1 1 calc R . .
C93 C 0.8078(7) 0.2968(3) 0.8453(4) 0.064(2) Uani 1 1 d . . .
H93A H 0.8318 0.3118 0.8929 0.077 Uiso 1 1 calc R . .
C94 C 0.7445(5) 0.3210(3) 0.7892(4) 0.0534(19) Uani 1 1 d . . .
H94A H 0.7252 0.3528 0.7973 0.064 Uiso 1 1 calc R . .
C95 C 0.7084(5) 0.2990(2) 0.7203(4) 0.0402(15) Uani 1 1 d . . .
H95A H 0.6632 0.3160 0.6820 0.048 Uiso 1 1 calc R . .
C1 C 0.891(2) 0.8731(6) 0.429(2) 0.277(19) Uani 0.637(6) 1 d PDU A 1
H1A H 0.8610 0.8918 0.4722 0.333 Uiso 0.637(6) 1 calc PR A 1
H1B H 0.9647 0.8581 0.4489 0.333 Uiso 0.637(6) 1 calc PR A 1
Cl11 Cl 0.7903(3) 0.82905(11) 0.4084(2) 0.0722(14) Uani 0.637(6) 1 d PDU A 1
Cl12 Cl 0.9258(4) 0.9100(2) 0.3600(3) 0.0921(15) Uani 0.637(6) 1 d PDU A 1
C1' C 0.793(3) 0.8841(13) 0.390(3) 0.306(19) Uani 0.363(6) 1 d PDU A 2
H1'1 H 0.7383 0.8644 0.3577 0.459 Uiso 0.363(6) 1 calc PR A 2
H1'2 H 0.7485 0.9017 0.4284 0.459 Uiso 0.363(6) 1 calc PR A 2
Cl13 Cl 0.9046(13) 0.8518(8) 0.4341(8) 0.209(8) Uani 0.363(6) 1 d PDU A 2
Cl14 Cl 0.872(3) 0.9195(8) 0.3354(15) 0.314(11) Uani 0.363(6) 1 d PDU A 2
C2 C 0.6317(7) 0.8766(2) 0.2205(4) 0.066(2) Uani 1 1 d . . .
H2A H 0.6835 0.8946 0.2566 0.099 Uiso 1 1 calc R . .
H2B H 0.5526 0.8753 0.2404 0.099 Uiso 1 1 calc R . .
H2C H 0.6284 0.8917 0.1691 0.099 Uiso 1 1 calc R . .
C3 C 0.6786(6) 0.8281(3) 0.2133(4) 0.0519(18) Uani 1 1 d . . .
N3 N 0.7173(6) 0.7935(2) 0.2084(4) 0.0635(17) Uani 1 1 d . . .

loop_
_atom_site_aniso_label
_atom_site_aniso_U_11
_atom_site_aniso_U_22
_atom_site_aniso_U_33
_atom_site_aniso_U_23
_atom_site_aniso_U_13
_atom_site_aniso_U_12
Ru1 0.01269(18) 0.01773(18) 0.0195(2) 0.00051(17) 0.00302(15) -0.00002(16)
Br2 0.0188(2) 0.0353(3) 0.0349(3) 0.0114(3) 0.0076(2) 0.0017(2)
S1 0.0210(6) 0.0232(6) 0.0251(7) -0.0038(6) 0.0113(5) -0.0053(5)
S2 0.0123(5) 0.0209(6) 0.0199(7) -0.0014(5) 0.0030(5) -0.0001(5)
S3 0.0158(6) 0.0244(6) 0.0275(7) 0.0029(6) 0.0042(5) -0.0039(5)
S4 0.0129(5) 0.0260(6) 0.0195(7) -0.0032(5) 0.0005(5) -0.0024(5)
Si1 0.0193(7) 0.0228(7) 0.0219(8) -0.0028(6) 0.0074(6) 0.0002(6)
Si2 0.0219(7) 0.0190(7) 0.0188(8) 0.0006(6) -0.0044(6) -0.0002(6)
N1 0.0141(19) 0.020(2) 0.022(2) 0.0023(18) 0.0052(17) 0.0018(16)
N2 0.020(2) 0.028(2) 0.023(2) -0.001(2) 0.0019(18) -0.0062(19)
O1 0.036(2) 0.037(2) 0.044(3) 0.018(2) -0.0135(19) -0.0004(19)
C10 0.016(2) 0.019(2) 0.021(3) 0.005(2) 0.002(2) 0.003(2)
C11 0.015(2) 0.022(2) 0.018(3) 0.000(2) 0.003(2) 0.000(2)
C12 0.024(3) 0.024(3) 0.020(3) -0.003(2) 0.004(2) 0.001(2)
C13 0.022(3) 0.026(3) 0.024(3) -0.003(2) 0.003(2) -0.005(2)
C14 0.013(2) 0.028(3) 0.016(3) 0.000(2) 0.0027(19) -0.003(2)
C15 0.015(2) 0.018(2) 0.019(3) -0.001(2) 0.001(2) 0.004(2)
C16 0.013(2) 0.025(2) 0.017(3) 0.001(2) 0.0047(19) -0.001(2)
C20 0.020(2) 0.017(2) 0.029(3) 0.002(2) -0.003(2) -0.004(2)
C21 0.020(2) 0.026(3) 0.020(3) 0.004(2) -0.005(2) -0.002(2)
C22 0.029(3) 0.044(3) 0.026(3) 0.003(3) -0.010(2) -0.007(3)
C23 0.022(3) 0.053(4) 0.038(4) 0.000(3) -0.007(3) -0.017(3)
C24 0.022(3) 0.050(3) 0.028(3) 0.001(3) -0.002(2) -0.009(3)
C25 0.019(2) 0.026(3) 0.029(3) 0.006(2) 0.002(2) -0.002(2)
C26 0.014(2) 0.029(3) 0.036(3) 0.000(2) 0.004(2) 0.002(2)
C31 0.015(2) 0.025(3) 0.017(3) -0.001(2) 0.004(2) -0.001(2)
C32 0.026(3) 0.025(3) 0.025(3) 0.005(2) 0.005(2) -0.001(2)
C33 0.028(3) 0.033(3) 0.032(3) 0.010(3) 0.000(2) 0.006(2)
C34 0.016(2) 0.036(3) 0.036(3) 0.002(3) 0.005(2) 0.004(2)
C35 0.012(2) 0.028(3) 0.030(3) 0.002(2) 0.005(2) 0.004(2)
C40 0.019(2) 0.033(3) 0.024(3) -0.008(2) 0.004(2) 0.007(2)
C41 0.032(3) 0.039(3) 0.034(4) -0.008(3) 0.001(3) 0.015(3)
C42 0.047(4) 0.066(4) 0.043(4) -0.018(4) -0.012(3) 0.036(4)
C43 0.013(3) 0.084(5) 0.065(5) -0.039(4) -0.008(3) 0.015(3)
C44 0.024(3) 0.077(5) 0.046(4) -0.024(4) 0.009(3) -0.003(3)
C45 0.020(3) 0.048(3) 0.037(4) -0.013(3) 0.010(2) -0.002(3)
C50 0.022(2) 0.022(3) 0.021(3) -0.005(2) 0.001(2) -0.009(2)
C51 0.024(3) 0.039(3) 0.027(3) -0.007(3) 0.005(2) -0.010(2)
C52 0.039(3) 0.045(3) 0.022(3) -0.004(3) 0.010(3) -0.022(3)
C53 0.056(4) 0.031(3) 0.029(3) 0.002(3) -0.004(3) -0.024(3)
C54 0.046(3) 0.027(3) 0.034(4) -0.001(3) -0.002(3) 0.002(3)
C55 0.034(3) 0.028(3) 0.020(3) -0.004(2) 0.002(2) 0.001(2)
C60 0.028(3) 0.028(3) 0.026(3) -0.002(2) 0.016(2) 0.000(2)
C61 0.022(3) 0.035(3) 0.039(4) -0.010(3) 0.010(2) 0.002(2)
C62 0.028(3) 0.049(4) 0.051(4) -0.025(3) 0.013(3) -0.004(3)
C63 0.057(4) 0.034(3) 0.065(5) -0.022(3) 0.019(4) -0.006(3)
C64 0.066(5) 0.033(3) 0.060(5) -0.002(3) 0.012(4) 0.019(3)
C65 0.043(3) 0.036(3) 0.031(3) -0.012(3) 0.005(3) 0.002(3)
C70 0.028(3) 0.020(2) 0.013(3) -0.011(2) -0.006(2) 0.002(2)
C71 0.030(3) 0.024(3) 0.034(3) -0.002(2) -0.006(2) 0.002(2)
C72 0.053(4) 0.027(3) 0.035(4) -0.006(3) -0.023(3) 0.010(3)
C73 0.038(4) 0.058(4) 0.042(4) -0.029(3) -0.013(3) 0.030(3)
C74 0.042(4) 0.071(5) 0.045(4) -0.014(4) 0.014(3) 0.018(4)
C75 0.034(3) 0.043(3) 0.027(3) -0.007(3) 0.001(3) 0.010(3)
C80 0.057(4) 0.023(3) 0.018(3) 0.000(2) 0.011(3) 0.005(3)
C81 0.096(5) 0.048(4) 0.026(4) 0.008(3) 0.008(4) 0.038(4)
C82 0.187(11) 0.055(5) 0.026(4) 0.019(4) 0.034(6) 0.075(6)
C83 0.236(14) 0.029(4) 0.054(6) 0.008(4) 0.079(8) 0.000(7)
C84 0.167(9) 0.037(4) 0.066(6) -0.021(4) 0.077(6) -0.041(5)
C85 0.076(5) 0.033(3) 0.038(4) -0.008(3) 0.031(3) -0.020(3)
C90 0.029(3) 0.036(3) 0.016(3) 0.002(2) -0.004(2) -0.011(2)
C91 0.070(4) 0.047(4) 0.040(4) 0.023(3) -0.027(3) -0.028(3)
C92 0.110(7) 0.087(6) 0.028(4) 0.033(4) -0.042(4) -0.065(5)
C93 0.070(5) 0.100(6) 0.022(4) -0.013(4) 0.006(4) -0.067(5)
C94 0.029(3) 0.080(5) 0.052(5) -0.037(4) 0.011(3) -0.020(3)
C95 0.027(3) 0.053(4) 0.039(4) -0.023(3) -0.007(3) -0.005(3)
C1 0.24(3) 0.049(10) 0.54(5) -0.013(17) -0.09(3) 0.095(14)
Cl11 0.060(2) 0.061(2) 0.091(3) -0.0124(17) -0.0331(17) 0.0067(15)
Cl12 0.087(3) 0.093(3) 0.097(3) 0.018(3) 0.012(2) 0.020(2)
C1' 0.28(3) 0.088(18) 0.54(5) 0.02(2) -0.09(3) 0.08(2)
Cl13 0.155(12) 0.36(2) 0.109(9) 0.023(12) 0.011(8) -0.036(14)
Cl14 0.41(3) 0.200(17) 0.33(2) 0.044(16) -0.04(2) -0.046(19)
C2 0.076(5) 0.058(5) 0.066(5) 0.002(4) 0.008(4) 0.018(4)
C3 0.052(4) 0.060(5) 0.045(4) 0.016(4) 0.010(3) 0.002(4)
N3 0.081(5) 0.048(4) 0.061(4) 0.004(3) 0.006(3) 0.016(3)

loop_
_geom_bond_atom_site_label_1
_geom_bond_atom_site_label_2
_geom_bond_distance
_geom_bond_site_symmetry_2
_geom_bond_publ_flag
Ru1 N2 1.748(4) . ?
Ru1 N1 2.099(4) . ?
Ru1 S2 2.3449(11) . ?
Ru1 S3 2.3628(12) . ?
Ru1 S4 2.3714(13) . ?
Ru1 S1 2.3929(13) . ?
S1 C10 1.770(5) . ?
S2 C15 1.791(5) . ?
S2 C16 1.822(5) . ?
S3 C25 1.790(5) . ?
S3 C26 1.829(5) . ?
S4 C20 1.759(5) . ?
Si1 C40 1.871(5) . ?
Si1 C50 1.873(5) . ?
Si1 C60 1.883(5) . ?
Si1 C11 1.903(4) . ?
Si2 C70 1.869(5) . ?
Si2 C80 1.879(5) . ?
Si2 C90 1.886(5) . ?
Si2 C21 1.898(5) . ?
N1 C31 1.359(6) . ?
N1 C35 1.362(5) . ?
N2 O1 1.144(5) . ?
C10 C15 1.392(6) . ?
C10 C11 1.418(6) . ?
C11 C12 1.395(6) . ?
C12 C13 1.392(6) . ?
C12 H12A 0.9500 . ?
C13 C14 1.382(6) . ?
C13 H13A 0.9500 . ?
C14 C15 1.395(6) . ?
C14 H14A 0.9500 . ?
C16 C31 1.505(6) . ?
C16 H16A 0.9900 . ?
C16 H16B 0.9900 . ?
C20 C21 1.404(7) . ?
C20 C25 1.409(7) . ?
C21 C22 1.402(7) . ?
C22 C23 1.388(8) . ?
C22 H22A 0.9500 . ?
C23 C24 1.382(8) . ?
C23 H23A 0.9500 . ?
C24 C25 1.383(7) . ?
C24 H24A 0.9500 . ?
C26 C35 1.499(7) . ?
C26 H26A 0.9900 . ?
C26 H26B 0.9900 . ?
C31 C32 1.372(7) . ?
C32 C33 1.390(7) . ?
C32 H32A 0.9500 . ?
C33 C34 1.380(7) . ?
C33 H33A 0.9500 . ?
C34 C35 1.375(7) . ?
C34 H34A 0.9500 . ?
C40 C45 1.400(7) . ?
C40 C41 1.402(7) . ?
C41 C42 1.386(8) . ?
C41 H41A 0.9500 . ?
C42 C43 1.393(10) . ?
C42 H42A 0.9500 . ?
C43 C44 1.386(9) . ?
C43 H43A 0.9500 . ?
C44 C45 1.377(8) . ?
C44 H44A 0.9500 . ?
C45 H45A 0.9500 . ?
C50 C55 1.384(7) . ?
C50 C51 1.421(7) . ?
C51 C52 1.379(7) . ?
C51 H51A 0.9500 . ?
C52 C53 1.377(8) . ?
C52 H52A 0.9500 . ?
C53 C54 1.393(8) . ?
C53 H53A 0.9500 . ?
C54 C55 1.384(7) . ?
C54 H54A 0.9500 . ?
C55 H55A 0.9500 . ?
C60 C65 1.396(8) . ?
C60 C61 1.391(7) . ?
C61 C62 1.388(7) . ?
C61 H61A 0.9500 . ?
C62 C63 1.360(9) . ?
C62 H62A 0.9500 . ?
C63 C64 1.390(9) . ?
C63 H63A 0.9500 . ?
C64 C65 1.383(8) . ?
C64 H64A 0.9500 . ?
C65 H65A 0.9500 . ?
C70 C75 1.394(7) . ?
C70 C71 1.390(7) . ?
C71 C72 1.404(7) . ?
C71 H71A 0.9500 . ?
C72 C73 1.362(9) . ?
C72 H72A 0.9500 . ?
C73 C74 1.360(9) . ?
C73 H73A 0.9500 . ?
C74 C75 1.386(8) . ?
C74 H74A 0.9500 . ?
C75 H75A 0.9500 . ?
C80 C81 1.384(8) . ?
C80 C85 1.399(8) . ?
C81 C82 1.412(11) . ?
C81 H81A 0.9500 . ?
C82 C83 1.383(14) . ?
C82 H82A 0.9500 . ?
C83 C84 1.347(14) . ?
C83 H83A 0.9500 . ?
C84 C85 1.392(9) . ?
C84 H84A 0.9500 . ?
C85 H85A 0.9500 . ?
C90 C91 1.387(8) . ?
C90 C95 1.405(8) . ?
C91 C92 1.403(9) . ?
C91 H91A 0.9500 . ?
C92 C93 1.366(11) . ?
C92 H92A 0.9500 . ?
C93 C94 1.363(10) . ?
C93 H93A 0.9500 . ?
C94 C95 1.384(8) . ?
C94 H94A 0.9500 . ?
C95 H95A 0.9500 . ?
C1 Cl12 1.65(3) . ?
C1 Cl11 1.73(3) . ?
C1 H1A 0.9900 . ?
C1 H1B 0.9900 . ?
C1' Cl14 1.67(3) . ?
C1' Cl13 1.72(3) . ?
C1' H1'1 0.9900 . ?
C1' H1'2 0.9900 . ?
C2 C3 1.492(10) . ?
C2 H2A 0.9800 . ?
C2 H2B 0.9800 . ?
C2 H2C 0.9800 . ?
C3 N3 1.090(8) . ?
